data_7033882
loop_
_publ_author_name
'Cao, Wei'
'Zheng, Xiang-Jun'
'Fang, De-Cai'
'Jin, Lin-Pei'

_publ_section_title
;
 Metal ion-assisted ring-opening of a quinazoline-based chemosensor:
 detection of copper(ii) in aqueous media.
;
_journal_issue 11
_journal_name_full 'Dalton transactions (Cambridge, England : 2003)'
_journal_page_first 5191
_journal_page_last 5196
_journal_paper_doi 10.1039/c4dt03791j
_journal_volume 44
_journal_year 2015
_chemical_formula_sum 'C20 H14 Cl Cu N3 O'
_chemical_formula_weight 411.33
_chemical_name_systematic
; 
 ? 
;
_space_group_IT_number 2
_symmetry_cell_setting triclinic
_symmetry_space_group_name_Hall '-P 1'
_symmetry_space_group_name_H-M 'P -1'
_atom_sites_solution_hydrogens geom
_atom_sites_solution_primary direct
_atom_sites_solution_secondary difmap
_audit_creation_method SHELXL-97
_audit_update_record
;
2015-01-09 deposited with the CCDC.
2015-02-04 downloaded from the CCDC.
;
_cell_angle_alpha 90.5230(10)
_cell_angle_beta 105.1370(10)
_cell_angle_gamma 94.4150(10)
_cell_formula_units_Z 2
_cell_length_a 8.0639(6)
_cell_length_b 10.1882(8)
_cell_length_c 10.8585(9)
_cell_measurement_reflns_used 2219
_cell_measurement_temperature 293(2)
_cell_measurement_theta_max 21.6
_cell_measurement_theta_min 2.49
_cell_volume 858.19(12)
_computing_cell_refinement 'Bruker SMART'
_computing_data_collection 'Bruker SMART'
_computing_data_reduction 'Bruker SAINT'
_computing_molecular_graphics 'Bruker SHELXTL'
_computing_publication_material 'Bruker SHELXTL'
_computing_structure_refinement 'SHELXL-97 (Sheldrick, 1997)'
_computing_structure_solution 'SHELXS-97 (Sheldrick, 1990)'
_diffrn_ambient_temperature 293(2)
_diffrn_measured_fraction_theta_full 0.951
_diffrn_measured_fraction_theta_max 0.951
_diffrn_measurement_device_type 'CCD area detector'
_diffrn_measurement_method 'phi and omega scans'
_diffrn_radiation_monochromator graphite
_diffrn_radiation_source 'fine-focus sealed tube'
_diffrn_radiation_type MoK\a
_diffrn_radiation_wavelength 0.71073
_diffrn_reflns_av_R_equivalents 0.0154
_diffrn_reflns_av_sigmaI/netI 0.0374
_diffrn_reflns_limit_h_max 9
_diffrn_reflns_limit_h_min -10
_diffrn_reflns_limit_k_max 10
_diffrn_reflns_limit_k_min -13
_diffrn_reflns_limit_l_max 14
_diffrn_reflns_limit_l_min -13
_diffrn_reflns_number 5244
_diffrn_reflns_theta_full 27.63
_diffrn_reflns_theta_max 27.63
_diffrn_reflns_theta_min 1.94
_exptl_absorpt_coefficient_mu 1.442
_exptl_absorpt_correction_T_max 0.9446
_exptl_absorpt_correction_T_min 0.8021
_exptl_absorpt_correction_type multi-scan
_exptl_absorpt_process_details SADABS
_exptl_crystal_colour black
_exptl_crystal_density_diffrn 1.592
_exptl_crystal_density_method 'not measured'
_exptl_crystal_description rod-like
_exptl_crystal_F_000 418
_exptl_crystal_size_max 0.16
_exptl_crystal_size_mid 0.05
_exptl_crystal_size_min 0.04
_refine_diff_density_max 0.400
_refine_diff_density_min -0.321
_refine_diff_density_rms 0.103
_refine_ls_extinction_method none
_refine_ls_goodness_of_fit_ref 1.123
_refine_ls_hydrogen_treatment mixed
_refine_ls_matrix_type full
_refine_ls_number_parameters 239
_refine_ls_number_reflns 3812
_refine_ls_number_restraints 0
_refine_ls_restrained_S_all 1.123
_refine_ls_R_factor_all 0.0508
_refine_ls_R_factor_gt 0.0375
_refine_ls_shift/su_max 0.001
_refine_ls_shift/su_mean 0.000
_refine_ls_structure_factor_coef Fsqd
_refine_ls_weighting_details 'calc w=1/[\s^2^(Fo^2^)+(0.0594P)^2^+0.3857P] where P=(Fo^2^+2Fc^2^)/3'
_refine_ls_weighting_scheme calc
_refine_ls_wR_factor_gt 0.0961
_refine_ls_wR_factor_ref 0.1182
_reflns_number_gt 3145
_reflns_number_total 3812
_reflns_threshold_expression >2sigma(I)
_cod_data_source_file c4dt03791j2.cif
_cod_data_source_block 1
_cod_depositor_comments
;
The following automatic conversions were performed:

'_symmetry_cell_setting' value 'Triclinic' changed to 'triclinic'
according to
/usr/data/users/saulius/crontab/automatic-downloads/rss-feeds/RSC/lib/dictionaries/cif_core.dic
dictionary named 'cif_core.dic' version 2.4.2 from 2011-04-26.

'_exptl_absorpt_correction_type' value 'Multi-scan' changed to
'multi-scan' according to
/usr/data/users/saulius/crontab/automatic-downloads/rss-feeds/RSC/lib/dictionaries/cif_core.dic
dictionary named 'cif_core.dic' version 2.4.2 from 2011-04-26.

Automatic conversion script
Id: cif_fix_values 3008 2015-01-20 13:52:24Z robertas 

 Adding full bibliography for 7033882--7033884.cif.
;
_cod_original_sg_symbol_H-M P-1
_cod_database_code 7033882

loop_
_symmetry_equiv_pos_as_xyz
'x, y, z'
'-x, -y, -z'

loop_
_atom_site_label
_atom_site_type_symbol
_atom_site_fract_x
_atom_site_fract_y
_atom_site_fract_z
_atom_site_U_iso_or_equiv
_atom_site_adp_type
_atom_site_occupancy
_atom_site_symmetry_multiplicity
_atom_site_calc_flag
_atom_site_refinement_flags
C1 C 1.1316(4) 0.4294(3) 0.8435(3) 0.0330(7) Uani 1 1 d .
C2 C 1.2337(4) 0.3474(3) 0.9264(3) 0.0416(8) Uani 1 1 d .
H2 H 1.3519 0.3501 0.9360 0.050 Uiso 1 1 calc R
C3 C 1.1537(5) 0.2624(4) 0.9935(4) 0.0484(9) Uani 1 1 d .
H3 H 1.2184 0.2048 1.0486 0.058 Uiso 1 1 calc R
C4 C 0.9752(5) 0.2605(4) 0.9806(3) 0.0460(8) Uani 1 1 d .
H4 H 0.9245 0.2007 1.0269 0.055 Uiso 1 1 calc R
C5 C 0.8734(4) 0.3446(3) 0.9015(3) 0.0390(7) Uani 1 1 d .
H5 H 0.7562 0.3445 0.8953 0.047 Uiso 1 1 calc R
C6 C 0.9535(4) 0.4294(3) 0.8315(3) 0.0298(6) Uani 1 1 d .
C7 C 1.0204(3) 0.5721(3) 0.7003(3) 0.0291(6) Uani 1 1 d .
C8 C 1.0099(4) 0.6654(3) 0.5984(3) 0.0299(6) Uani 1 1 d .
C9 C 0.8764(4) 0.7514(3) 0.5657(3) 0.0305(6) Uani 1 1 d .
C10 C 0.8667(4) 0.8317(3) 0.4619(3) 0.0392(7) Uani 1 1 d .
H10 H 0.7759 0.8850 0.4369 0.047 Uiso 1 1 calc R
C11 C 0.9929(5) 0.8327(4) 0.3950(3) 0.0470(9) Uani 1 1 d .
H11 H 0.9874 0.8889 0.3273 0.056 Uiso 1 1 calc R
C12 C 1.1241(5) 0.7523(4) 0.4279(3) 0.0443(8) Uani 1 1 d .
H12 H 1.2077 0.7540 0.3828 0.053 Uiso 1 1 calc R
C13 C 1.1327(4) 0.6682(3) 0.5281(3) 0.0367(7) Uani 1 1 d .
H13 H 1.2215 0.6126 0.5490 0.044 Uiso 1 1 calc R
C14 C 0.6995(4) 0.8670(3) 0.6576(3) 0.0358(7) Uani 1 1 d .
H14 H 0.7503 0.9393 0.6256 0.043 Uiso 1 1 calc R
C15 C 0.5733(4) 0.8937(3) 0.7230(3) 0.0324(6) Uani 1 1 d .
C16 C 0.4730(4) 0.7948(3) 0.7688(3) 0.0308(6) Uani 1 1 d .
C17 C 0.3584(5) 0.8361(3) 0.8366(4) 0.0431(8) Uani 1 1 d .
H17 H 0.2936 0.7732 0.8698 0.052 Uiso 1 1 calc R
C18 C 0.3406(5) 0.9667(4) 0.8547(4) 0.0491(9) Uani 1 1 d .
H18 H 0.2637 0.9908 0.8998 0.059 Uiso 1 1 calc R
C19 C 0.4345(5) 1.0638(4) 0.8072(4) 0.0493(9) Uani 1 1 d .
H19 H 0.4193 1.1522 0.8186 0.059 Uiso 1 1 calc R
C20 C 0.5501(5) 1.0278(3) 0.7434(4) 0.0441(8) Uani 1 1 d .
H20 H 0.6149 1.0928 0.7127 0.053 Uiso 1 1 calc R
Cl1 Cl 0.49904(10) 0.39434(8) 0.65891(10) 0.0475(2) Uani 1 1 d .
Cu1 Cu 0.65824(4) 0.58731(3) 0.69585(4) 0.03183(14) Uani 1 1 d .
N1 N 1.1679(3) 0.5196(3) 0.7601(3) 0.0356(6) Uani 1 1 d .
N2 N 0.8874(3) 0.5221(2) 0.7414(2) 0.0290(5) Uani 1 1 d .
N3 N 0.7518(3) 0.7534(2) 0.6375(2) 0.0305(5) Uani 1 1 d .
O1 O 0.4855(3) 0.6680(2) 0.7531(2) 0.0366(5) Uani 1 1 d .
H1 H 1.249(5) 0.546(3) 0.752(3) 0.029(9) Uiso 1 1 d .

loop_
_atom_site_aniso_label
_atom_site_aniso_U_11
_atom_site_aniso_U_22
_atom_site_aniso_U_33
_atom_site_aniso_U_23
_atom_site_aniso_U_13
_atom_site_aniso_U_12
C1 0.0288(15) 0.0335(16) 0.0383(17) -0.0019(13) 0.0109(13) 0.0050(12)
C2 0.0265(15) 0.049(2) 0.048(2) -0.0005(15) 0.0046(14) 0.0140(14)
C3 0.052(2) 0.052(2) 0.043(2) 0.0080(16) 0.0103(17) 0.0204(18)
C4 0.053(2) 0.046(2) 0.044(2) 0.0130(16) 0.0196(17) 0.0117(16)
C5 0.0351(17) 0.0413(18) 0.0455(19) 0.0035(14) 0.0183(15) 0.0063(14)
C6 0.0253(14) 0.0306(15) 0.0345(16) -0.0038(12) 0.0090(12) 0.0054(11)
C7 0.0171(12) 0.0309(15) 0.0397(17) -0.0041(12) 0.0092(11) -0.0004(11)
C8 0.0208(13) 0.0326(15) 0.0378(16) -0.0031(12) 0.0119(12) -0.0032(11)
C9 0.0230(13) 0.0328(15) 0.0361(16) -0.0017(12) 0.0107(12) -0.0048(11)
C10 0.0324(16) 0.0430(18) 0.0445(19) 0.0054(14) 0.0144(14) 0.0018(14)
C11 0.056(2) 0.048(2) 0.0396(19) 0.0034(16) 0.0217(17) -0.0094(17)
C12 0.0452(19) 0.048(2) 0.045(2) -0.0087(16) 0.0252(16) -0.0118(16)
C13 0.0315(16) 0.0396(17) 0.0422(18) -0.0058(14) 0.0178(14) -0.0051(13)
C14 0.0384(17) 0.0282(15) 0.0437(18) 0.0069(13) 0.0165(14) 0.0004(13)
C15 0.0280(14) 0.0310(15) 0.0396(17) 0.0029(12) 0.0104(13) 0.0058(12)
C16 0.0227(13) 0.0308(15) 0.0384(16) 0.0015(12) 0.0066(12) 0.0035(11)
C17 0.0396(18) 0.0390(18) 0.058(2) -0.0012(16) 0.0254(16) 0.0027(14)
C18 0.046(2) 0.048(2) 0.061(2) -0.0068(18) 0.0253(18) 0.0118(16)
C19 0.058(2) 0.0327(18) 0.063(2) 0.0004(16) 0.0235(19) 0.0132(16)
C20 0.056(2) 0.0292(16) 0.053(2) 0.0069(14) 0.0227(17) 0.0084(15)
Cl1 0.0276(4) 0.0297(4) 0.0856(7) -0.0017(4) 0.0177(4) -0.0043(3)
Cu1 0.01923(19) 0.0258(2) 0.0539(3) 0.00274(15) 0.01587(16) 0.00109(13)
N1 0.0191(13) 0.0398(15) 0.0508(17) 0.0026(12) 0.0143(12) 0.0029(11)
N2 0.0204(11) 0.0307(13) 0.0381(14) 0.0006(10) 0.0119(10) 0.0013(9)
N3 0.0197(11) 0.0316(13) 0.0415(15) 0.0035(11) 0.0103(10) 0.0016(10)
O1 0.0254(10) 0.0273(11) 0.0620(15) -0.0005(10) 0.0210(10) 0.0007(8)

loop_
_atom_type_symbol
_atom_type_description
_atom_type_scat_dispersion_real
_atom_type_scat_dispersion_imag
_atom_type_scat_source
C C 0.0033 0.0016 'International Tables Vol C Tables 4.2.6.8 and 6.1.1.4'
H H 0.0000 0.0000 'International Tables Vol C Tables 4.2.6.8 and 6.1.1.4'
N N 0.0061 0.0033 'International Tables Vol C Tables 4.2.6.8 and 6.1.1.4'
O O 0.0106 0.0060 'International Tables Vol C Tables 4.2.6.8 and 6.1.1.4'
Cu Cu 0.3201 1.2651 'International Tables Vol C Tables 4.2.6.8 and 6.1.1.4'
Cl Cl 0.1484 0.1585 'International Tables Vol C Tables 4.2.6.8 and 6.1.1.4'

loop_
_geom_angle_atom_site_label_1
_geom_angle_atom_site_label_2
_geom_angle_atom_site_label_3
_geom_angle
N1 C1 C2 132.2(3)
N1 C1 C6 106.0(3)
C2 C1 C6 121.8(3)
C3 C2 C1 117.3(3)
C3 C2 H2 121.3
C1 C2 H2 121.3
C2 C3 C4 121.2(3)
C2 C3 H3 119.4
C4 C3 H3 119.4
C5 C4 C3 121.9(3)
C5 C4 H4 119.0
C3 C4 H4 119.0
C4 C5 C6 117.1(3)
C4 C5 H5 121.4
C6 C5 H5 121.4
C5 C6 N2 131.2(3)
C5 C6 C1 120.6(3)
N2 C6 C1 108.1(3)
N2 C7 N1 111.6(3)
N2 C7 C8 125.3(3)
N1 C7 C8 123.0(3)
C13 C8 C9 118.8(3)
C13 C8 C7 119.2(3)
C9 C8 C7 122.0(3)
C10 C9 C8 119.2(3)
C10 C9 N3 120.6(3)
C8 C9 N3 120.2(3)
C9 C10 C11 120.2(3)
C9 C10 H10 119.9
C11 C10 H10 119.9
C12 C11 C10 120.7(3)
C12 C11 H11 119.6
C10 C11 H11 119.6
C11 C12 C13 120.0(3)
C11 C12 H12 120.0
C13 C12 H12 120.0
C12 C13 C8 121.0(3)
C12 C13 H13 119.5
C8 C13 H13 119.5
N3 C14 C15 127.6(3)
N3 C14 H14 116.2
C15 C14 H14 116.2
C20 C15 C16 119.1(3)
C20 C15 C14 117.0(3)
C16 C15 C14 123.9(3)
O1 C16 C17 119.3(3)
O1 C16 C15 123.0(3)
C17 C16 C15 117.6(3)
C18 C17 C16 121.3(3)
C18 C17 H17 119.3
C16 C17 H17 119.3
C17 C18 C19 121.4(3)
C17 C18 H18 119.3
C19 C18 H18 119.3
C20 C19 C18 119.0(3)
C20 C19 H19 120.5
C18 C19 H19 120.5
C19 C20 C15 121.5(3)
C19 C20 H20 119.3
C15 C20 H20 119.3
O1 Cu1 N2 147.06(11)
O1 Cu1 N3 94.21(9)
N2 Cu1 N3 90.72(10)
O1 Cu1 Cl1 91.76(7)
N2 Cu1 Cl1 99.02(8)
N3 Cu1 Cl1 151.88(8)
C7 N1 C1 108.4(3)
C7 N1 H1 121(3)
C1 N1 H1 130(3)
C7 N2 C6 105.9(2)
C7 N2 Cu1 124.5(2)
C6 N2 Cu1 129.18(19)
C14 N3 C9 117.1(3)
C14 N3 Cu1 122.6(2)
C9 N3 Cu1 120.26(19)
C16 O1 Cu1 127.45(19)

loop_
_geom_bond_atom_site_label_1
_geom_bond_atom_site_label_2
_geom_bond_distance
C1 N1 1.365(4)
C1 C2 1.385(4)
C1 C6 1.408(4)
C2 C3 1.366(5)
C2 H2 0.9300
C3 C4 1.408(5)
C3 H3 0.9300
C4 C5 1.378(5)
C4 H4 0.9300
C5 C6 1.387(4)
C5 H5 0.9300
C6 N2 1.398(4)
C7 N2 1.334(3)
C7 N1 1.350(4)
C7 C8 1.456(4)
C8 C13 1.398(4)
C8 C9 1.416(4)
C9 C10 1.388(4)
C9 N3 1.425(4)
C10 C11 1.395(5)
C10 H10 0.9300
C11 C12 1.364(5)
C11 H11 0.9300
C12 C13 1.382(5)
C12 H12 0.9300
C13 H13 0.9300
C14 N3 1.297(4)
C14 C15 1.425(4)
C14 H14 0.9300
C15 C20 1.416(4)
C15 C16 1.418(4)
C16 O1 1.316(3)
C16 C17 1.408(4)
C17 C18 1.368(5)
C17 H17 0.9300
C18 C19 1.384(5)
C18 H18 0.9300
C19 C20 1.367(5)
C19 H19 0.9300
C20 H20 0.9300
Cl1 Cu1 2.2366(8)
Cu1 O1 1.904(2)
Cu1 N2 1.954(2)
Cu1 N3 1.976(2)
N1 H1 0.71(4)
